data_7160352
loop_
_publ_author_name
'Mamedov, Vakhid A.'
'Galimullina, Venera R.'
'Qu, Zheng-Wang'
'Zhu, Hui'
'Syakaev, Victor V.'
'Nikolaeva, Dariya V.'
'Rizvanov, Il'dar Kh'
'Gubaidullin, Aidar T.'
'Sinyashin, Oleg G.'
'Grimme, Stefan'

_publ_section_title
;
 ANRORC type rearrangement/intermolecular cyclocondensation cascade of
 5,6-dicyano-3-(2-oxo-2-ethyl)pyrazin-2(1<i>H</i>)-ones with hydrazine
 hydrate for the synthesis of
 2-(pyrazol-3-yl)imidazo[4,5-<i>d</i>]pyridazines.
;
_journal_name_full 'Organic &amp; biomolecular chemistry'
_journal_paper_doi 10.1039/d4ob01911c
_journal_year 2025
_chemical_formula_moiety 'C14 H8 N4 O2'
_chemical_formula_sum 'C14 H8 N4 O2'
_chemical_formula_weight 264.24
_chemical_melting_point 538.5(5)
_chemical_name_systematic (E)-5-oxo-6-(2-oxo-2-phenylethylidene)-1,4,5,6-tetrahydropyrazine-2,3-dicarbonitrile
_space_group_crystal_system monoclinic
_space_group_IT_number 14
_space_group_name_Hall '-P 2ybc'
_space_group_name_H-M_alt 'P 1 21/c 1'
_atom_sites_solution_hydrogens mixed
_audit_creation_method SHELXL-2014/7
_audit_update_record
;
2024-07-27 deposited with the CCDC.	2025-01-09 downloaded from the CCDC.
;
_cell_angle_alpha 90
_cell_angle_beta 94.584(4)
_cell_angle_gamma 90
_cell_formula_units_Z 4
_cell_length_a 13.1843(14)
_cell_length_b 12.8448(14)
_cell_length_c 6.8879(7)
_cell_measurement_reflns_used 9933
_cell_measurement_temperature 100(2)
_cell_measurement_theta_max 29.16
_cell_measurement_theta_min 2.22
_cell_volume 1162.7(2)
_computing_cell_refinement 'Bruker SAINT'
_computing_data_collection 'APEX3 v2019.11-0 (Bruker AXS)'
_computing_data_reduction 'Bruker SAINT'
_computing_molecular_graphics 'Bruker SHELXTL'
_computing_publication_material 'Bruker SHELXTL'
_computing_structure_refinement 'SHELXL-2018/3 (Sheldrick, 2018)'
_computing_structure_solution 'SHELXT 2018/2 (Sheldrick, 2018)'
_diffrn_ambient_temperature 100(2)
_diffrn_detector 'area detector PHOTON III'
_diffrn_measured_fraction_theta_full 0.981
_diffrn_measured_fraction_theta_max 0.943
_diffrn_measurement_device_type 'Bruker D8 QUEST'
_diffrn_measurement_method '\f and \w scans'
_diffrn_radiation_monochromator 'multilayer optics'
_diffrn_radiation_type MoK\a
_diffrn_radiation_wavelength 0.71073
_diffrn_reflns_av_R_equivalents 0.0454
_diffrn_reflns_av_unetI/netI 0.0321
_diffrn_reflns_Laue_measured_fraction_full 0.981
_diffrn_reflns_Laue_measured_fraction_max 0.943
_diffrn_reflns_limit_h_max 18
_diffrn_reflns_limit_h_min -18
_diffrn_reflns_limit_k_max 17
_diffrn_reflns_limit_k_min -17
_diffrn_reflns_limit_l_max 9
_diffrn_reflns_limit_l_min -9
_diffrn_reflns_number 20407
_diffrn_reflns_point_group_measured_fraction_full 0.981
_diffrn_reflns_point_group_measured_fraction_max 0.943
_diffrn_reflns_theta_full 25.242
_diffrn_reflns_theta_max 29.127
_diffrn_reflns_theta_min 2.217
_diffrn_source 'microfocus I\mS DIAMOND Mo X-ray tube'
_exptl_absorpt_coefficient_mu 0.106
_exptl_absorpt_correction_T_max 0.7458
_exptl_absorpt_correction_T_min 0.6776
_exptl_absorpt_correction_type multi-scan
_exptl_absorpt_process_details
;
 G.M. Sheldrick (1998a). SADABS v.2.01, Bruker.
 Siemens Area Detector Absorption Correction Program.
 Bruker AXS. Madison. Wisconsin. USA
  Krause, L., Herbst-Irmer, R., Sheldrick G.M. & Stalke D.,
  SADABS-2016/2, J. Appl. Cryst. 48 (2015) 3-10. 
;
_exptl_crystal_colour yellow
_exptl_crystal_density_diffrn 1.510
_exptl_crystal_description plate
_exptl_crystal_F_000 544
_exptl_crystal_recrystallization_method 'Re-crystallisation from solvent: acetic acid'
_exptl_crystal_size_max 0.383
_exptl_crystal_size_mid 0.084
_exptl_crystal_size_min 0.014
_refine_diff_density_max 0.520
_refine_diff_density_min -0.497
_refine_diff_density_rms 0.095
_refine_ls_extinction_method none
_refine_ls_goodness_of_fit_ref 1.170
_refine_ls_hydrogen_treatment mixed
_refine_ls_matrix_type full
_refine_ls_number_parameters 198
_refine_ls_number_reflns 2953
_refine_ls_number_restraints 0
_refine_ls_restrained_S_all 1.170
_refine_ls_R_factor_all 0.1033
_refine_ls_R_factor_gt 0.0986
_refine_ls_shift/su_max 0.000
_refine_ls_shift/su_mean 0.000
_refine_ls_structure_factor_coef Fsqd
_refine_ls_weighting_details 'w=1/[\s^2^(Fo^2^)+(0.0455P)^2^+4.4273P] where P=(Fo^2^+2Fc^2^)/3'
_refine_ls_weighting_scheme calc
_refine_ls_wR_factor_gt 0.2134
_refine_ls_wR_factor_ref 0.2157
_reflns_Friedel_coverage 0.000
_reflns_number_gt 2757
_reflns_number_total 2953
_reflns_threshold_expression 'I > 2\s(I)'
_cod_data_source_file d4ob01911c3.cif
_cod_data_source_block shelx
_cod_depositor_comments
;
The following automatic conversions were performed:

data item '_chemical_melting_point' value '538-539' was changed to
'538.5(5)' -- the average value was taken and precision was
estimated.

Automatic conversion script
Id: cif_fix_values 8170 2020-07-09 18:12:32Z antanas 
;
_cod_original_sg_symbol_H-M 'P 21/c'
_cod_database_code 7160352
_shelx_shelxl_version_number 2014/7
_shelx_space_group_comment
;
The symmetry employed for this shelxl refinement is uniquely defined
by the following loop, which should always be used as a source of
symmetry information in preference to the above space-group names.
They are only intended as comments.
;
_shelx_estimated_absorpt_t_min 0.960
_shelx_estimated_absorpt_t_max 0.999

loop_
_space_group_symop_operation_xyz
'x, y, z'
'-x, y+1/2, -z+1/2'
'-x, -y, -z'
'x, -y-1/2, z-1/2'

loop_
_atom_site_label
_atom_site_type_symbol
_atom_site_fract_x
_atom_site_fract_y
_atom_site_fract_z
_atom_site_U_iso_or_equiv
_atom_site_adp_type
_atom_site_occupancy
_atom_site_site_symmetry_order
_atom_site_calc_flag
_atom_site_refinement_flags_posn
_atom_site_refinement_flags_adp
_atom_site_refinement_flags_occupancy
_atom_site_disorder_assembly
_atom_site_disorder_group
C2 C 0.5144(2) 0.5064(2) 0.7665(4) 0.0134(5) Uani 1 1 d . . . . .
C3 C 0.4695(2) 0.4011(2) 0.7223(4) 0.0135(5) Uani 1 1 d . . . . .
C5 C 0.6270(2) 0.3251(2) 0.8559(4) 0.0131(5) Uani 1 1 d . . . . .
C5N C 0.6860(2) 0.2342(2) 0.9037(4) 0.0140(5) Uani 1 1 d . . . . .
C6 C 0.6688(2) 0.4204(2) 0.8926(4) 0.0128(5) Uani 1 1 d . . . . .
C6N C 0.7710(2) 0.4333(2) 0.9784(5) 0.0188(6) Uani 1 1 d . . . . .
C7 C 0.3722(2) 0.3985(2) 0.6411(4) 0.0144(6) Uani 1 1 d . . . . .
C8 C 0.3194(2) 0.3027(2) 0.5869(4) 0.0115(5) Uani 1 1 d . . . . .
C9 C 0.2126(2) 0.3065(2) 0.4976(4) 0.0142(5) Uani 1 1 d . . . . .
C10 C 0.1616(2) 0.2119(2) 0.4662(4) 0.0149(6) Uani 1 1 d . . . . .
C11 C 0.0603(2) 0.2100(2) 0.3929(4) 0.0177(6) Uani 1 1 d . . . . .
H11 H 0.0259 0.1455 0.3731 0.021 Uiso 1 1 calc R U . . .
C12 C 0.0096(2) 0.3025(3) 0.3489(4) 0.0194(6) Uani 1 1 d . . . . .
H12 H -0.0599 0.3013 0.3008 0.023 Uiso 1 1 calc R U . . .
C13 C 0.0602(2) 0.3968(2) 0.3749(5) 0.0184(6) Uani 1 1 d . . . . .
H13 H 0.0257 0.4598 0.3394 0.022 Uiso 1 1 calc R U . . .
C14 C 0.1612(2) 0.4000(2) 0.4526(4) 0.0168(6) Uani 1 1 d . . . . .
N1 N 0.61232(17) 0.50960(18) 0.8464(4) 0.0134(5) Uani 1 1 d . . . . .
H1 H 0.6410 0.5707 0.8696 0.016 Uiso 1 1 calc R U . . .
N4 N 0.52986(18) 0.31586(18) 0.7691(4) 0.0136(5) Uani 1 1 d . . . . .
N5 N 0.7370(2) 0.1641(2) 0.9488(4) 0.0201(6) Uani 1 1 d . . . . .
N6 N 0.8521(2) 0.4453(2) 1.0434(5) 0.0270(7) Uani 1 1 d . . . . .
O2 O 0.46555(16) 0.58606(16) 0.7329(3) 0.0181(5) Uani 1 1 d . . . . .
O8 O 0.36379(16) 0.21749(16) 0.6146(3) 0.0154(4) Uani 1 1 d . . . . .
H4 H 0.501(3) 0.256(3) 0.753(5) 0.015(9) Uiso 1 1 d . . . . .
H7 H 0.343(3) 0.463(3) 0.617(6) 0.021(10) Uiso 1 1 d . . . . .
H10 H 0.201(4) 0.151(4) 0.504(7) 0.038(12) Uiso 1 1 d . . . . .
H14 H 0.193(3) 0.457(4) 0.469(7) 0.035(12) Uiso 1 1 d . . . . .

loop_
_atom_site_aniso_label
_atom_site_aniso_U_11
_atom_site_aniso_U_22
_atom_site_aniso_U_33
_atom_site_aniso_U_23
_atom_site_aniso_U_13
_atom_site_aniso_U_12
C2 0.0101(12) 0.0125(12) 0.0174(13) 0.0011(10) 0.0007(10) -0.0004(9)
C3 0.0158(13) 0.0100(12) 0.0147(12) -0.0018(10) 0.0010(10) 0.0014(10)
C5 0.0109(12) 0.0125(12) 0.0160(13) 0.0000(10) 0.0011(10) 0.0032(9)
C5N 0.0122(12) 0.0131(12) 0.0164(13) -0.0013(10) 0.0005(10) -0.0013(10)
C6 0.0111(12) 0.0110(12) 0.0162(12) 0.0007(10) 0.0012(10) 0.0005(9)
C6N 0.0180(14) 0.0110(12) 0.0267(16) 0.0040(11) -0.0030(12) 0.0001(10)
C7 0.0148(13) 0.0106(12) 0.0176(13) 0.0007(10) 0.0000(10) 0.0014(10)
C8 0.0113(12) 0.0107(12) 0.0128(12) -0.0012(9) 0.0019(9) -0.0015(9)
C9 0.0118(12) 0.0159(13) 0.0145(13) -0.0001(10) -0.0013(10) -0.0005(10)
C10 0.0122(12) 0.0169(13) 0.0159(13) 0.0015(11) 0.0028(10) -0.0014(10)
C11 0.0168(13) 0.0203(14) 0.0159(13) 0.0021(11) 0.0001(11) -0.0045(11)
C12 0.0154(13) 0.0280(16) 0.0146(14) -0.0006(12) 0.0009(11) 0.0001(11)
C13 0.0168(14) 0.0171(13) 0.0209(15) -0.0009(11) -0.0011(11) 0.0053(11)
C14 0.0177(14) 0.0154(14) 0.0166(13) -0.0012(11) -0.0022(11) 0.0023(11)
N1 0.0104(10) 0.0096(10) 0.0201(12) 0.0011(9) -0.0003(9) -0.0010(8)
N4 0.0134(11) 0.0094(11) 0.0176(11) 0.0006(9) -0.0014(9) -0.0005(9)
N5 0.0183(12) 0.0153(12) 0.0261(14) 0.0002(10) -0.0014(10) 0.0010(10)
N6 0.0170(13) 0.0179(13) 0.0442(18) 0.0028(12) -0.0092(12) -0.0018(10)
O2 0.0129(9) 0.0105(9) 0.0299(12) 0.0023(9) -0.0052(8) 0.0020(7)
O8 0.0140(9) 0.0113(9) 0.0204(10) -0.0031(8) -0.0011(8) 0.0017(7)

loop_
_atom_type_symbol
_atom_type_description
_atom_type_scat_dispersion_real
_atom_type_scat_dispersion_imag
_atom_type_scat_source
C C 0.0033 0.0016 'International Tables Vol C Tables 4.2.6.8 and 6.1.1.4'
H H 0.0000 0.0000 'International Tables Vol C Tables 4.2.6.8 and 6.1.1.4'
N N 0.0061 0.0033 'International Tables Vol C Tables 4.2.6.8 and 6.1.1.4'
O O 0.0106 0.0060 'International Tables Vol C Tables 4.2.6.8 and 6.1.1.4'

loop_
_geom_angle_atom_site_label_1
_geom_angle_atom_site_label_2
_geom_angle_atom_site_label_3
_geom_angle
_geom_angle_site_symmetry_1
_geom_angle_site_symmetry_3
_geom_angle_publ_flag
O2 C2 N1 121.3(3) . . ?
O2 C2 C3 121.6(2) . . ?
N1 C2 C3 117.1(2) . . ?
C7 C3 N4 125.9(3) . . ?
C7 C3 C2 116.8(2) . . ?
N4 C3 C2 117.3(2) . . ?
C6 C5 N4 120.6(2) . . ?
C6 C5 C5N 119.3(2) . . ?
N4 C5 C5N 120.1(3) . . ?
N5 C5N C5 176.3(3) . . ?
C5 C6 N1 119.9(2) . . ?
C5 C6 C6N 122.2(3) . . ?
N1 C6 C6N 117.9(2) . . ?
N6 C6N C6 178.4(3) . . ?
C3 C7 C8 123.1(3) . . ?
C3 C7 H7 115(2) . . ?
C8 C7 H7 122(2) . . ?
O8 C8 C7 119.7(2) . . ?
O8 C8 C9 120.5(2) . . ?
C7 C8 C9 119.8(2) . . ?
C10 C9 C14 119.5(3) . . ?
C10 C9 C8 117.5(2) . . ?
C14 C9 C8 122.9(3) . . ?
C11 C10 C9 120.5(3) . . ?
C11 C10 H10 124(3) . . ?
C9 C10 H10 115(3) . . ?
C12 C11 C10 119.8(3) . . ?
C12 C11 H11 120.1 . . ?
C10 C11 H11 120.1 . . ?
C11 C12 C13 120.2(3) . . ?
C11 C12 H12 119.9 . . ?
C13 C12 H12 119.9 . . ?
C12 C13 C14 120.6(3) . . ?
C12 C13 H13 119.7 . . ?
C14 C13 H13 119.7 . . ?
C13 C14 C9 119.3(3) . . ?
C13 C14 H14 122(3) . . ?
C9 C14 H14 119(3) . . ?
C2 N1 C6 122.7(2) . . ?
C2 N1 H1 118.6 . . ?
C6 N1 H1 118.6 . . ?
C5 N4 C3 122.3(2) . . ?
C5 N4 H4 121(3) . . ?
C3 N4 H4 116(3) . . ?

loop_
_geom_bond_atom_site_label_1
_geom_bond_atom_site_label_2
_geom_bond_distance
_geom_bond_site_symmetry_2
_geom_bond_publ_flag
C2 O2 1.221(3) . ?
C2 N1 1.363(3) . ?
C2 C3 1.498(4) . ?
C3 C7 1.358(4) . ?
C3 N4 1.376(3) . ?
C5 C6 1.358(4) . ?
C5 N4 1.375(4) . ?
C5 C5N 1.426(4) . ?
C5N N5 1.152(4) . ?
C6 N1 1.389(3) . ?
C6 C6N 1.436(4) . ?
C6N N6 1.137(4) . ?
C7 C8 1.448(4) . ?
C7 H7 0.93(4) . ?
C8 O8 1.248(3) . ?
C8 C9 1.492(4) . ?
C9 C10 1.396(4) . ?
C9 C14 1.401(4) . ?
C10 C11 1.391(4) . ?
C10 H10 0.96(5) . ?
C11 C12 1.384(4) . ?
C11 H11 0.9500 . ?
C12 C13 1.388(4) . ?
C12 H12 0.9500 . ?
C13 C14 1.395(4) . ?
C13 H13 0.9500 . ?
C14 H14 0.84(5) . ?
N1 H1 0.8800 . ?
N4 H4 0.86(4) . ?

loop_
_geom_torsion_atom_site_label_1
_geom_torsion_atom_site_label_2
_geom_torsion_atom_site_label_3
_geom_torsion_atom_site_label_4
_geom_torsion
_geom_torsion_site_symmetry_1
_geom_torsion_site_symmetry_2
_geom_torsion_site_symmetry_3
_geom_torsion_site_symmetry_4
_geom_torsion_publ_flag
O2 C2 C3 C7 0.8(4) . . . . ?
N1 C2 C3 C7 -179.4(3) . . . . ?
O2 C2 C3 N4 -178.7(3) . . . . ?
N1 C2 C3 N4 1.2(4) . . . . ?
N4 C5 C6 N1 1.5(4) . . . . ?
C5N C5 C6 N1 179.9(3) . . . . ?
N4 C5 C6 C6N -178.3(3) . . . . ?
C5N C5 C6 C6N 0.0(4) . . . . ?
N4 C3 C7 C8 -1.9(5) . . . . ?
C2 C3 C7 C8 178.8(3) . . . . ?
C3 C7 C8 O8 -0.1(5) . . . . ?
C3 C7 C8 C9 -179.8(3) . . . . ?
O8 C8 C9 C10 6.6(4) . . . . ?
C7 C8 C9 C10 -173.7(3) . . . . ?
O8 C8 C9 C14 -176.1(3) . . . . ?
C7 C8 C9 C14 3.6(4) . . . . ?
C14 C9 C10 C11 -0.7(5) . . . . ?
C8 C9 C10 C11 176.6(3) . . . . ?
C9 C10 C11 C12 0.6(5) . . . . ?
C10 C11 C12 C13 1.0(5) . . . . ?
C11 C12 C13 C14 -2.5(5) . . . . ?
C12 C13 C14 C9 2.4(5) . . . . ?
C10 C9 C14 C13 -0.8(5) . . . . ?
C8 C9 C14 C13 -178.0(3) . . . . ?
O2 C2 N1 C6 177.7(3) . . . . ?
C3 C2 N1 C6 -2.1(4) . . . . ?
C5 C6 N1 C2 0.9(4) . . . . ?
C6N C6 N1 C2 -179.3(3) . . . . ?
C6 C5 N4 C3 -2.5(4) . . . . ?
C5N C5 N4 C3 179.2(3) . . . . ?
C7 C3 N4 C5 -178.3(3) . . . . ?
C2 C3 N4 C5 1.1(4) . . . . ?
